data_7053253
loop_
_publ_author_name
'Thakuria, Ranjit'
'Sarma, Bipul'
'Nangia, Ashwini'

_publ_section_title
;
 Supramolecular networks of a H-shaped aromatic phenol host
;
_journal_issue 4
_journal_name_full 'New Journal of Chemistry'
_journal_page_first 623
_journal_paper_doi 10.1039/b9nj00234k
_journal_volume 34
_journal_year 2010
_chemical_formula_moiety 'C32 H26 O4'
_chemical_formula_sum 'C32 H26 O4'
_chemical_formula_weight 474.53
_chemical_name_common 1,4-di(bis(4'-hydroxyphenyl)methyl)benzene
_chemical_name_systematic
;
1,4-di[bis(4'-hydroxyphenyl)methyl]benzene
;
_space_group_IT_number 2
_symmetry_cell_setting triclinic
_symmetry_space_group_name_Hall '-P 1'
_symmetry_space_group_name_H-M 'P -1'
_atom_sites_solution_hydrogens geom
_atom_sites_solution_primary direct
_atom_sites_solution_secondary difmap
_audit_creation_method SHELXL-97
_cell_angle_alpha 101.849(2)
_cell_angle_beta 102.082(2)
_cell_angle_gamma 115.675(2)
_cell_formula_units_Z 2
_cell_length_a 10.1926(10)
_cell_length_b 11.0478(10)
_cell_length_c 13.0960(14)
_cell_measurement_reflns_used 675
_cell_measurement_temperature 100(2)
_cell_measurement_theta_max 19.44
_cell_measurement_theta_min 2.36
_cell_volume 1224.1(2)
_computing_cell_refinement 'Bruker SMART'
_computing_data_collection 'Bruker SMART'
_computing_data_reduction 'Bruker SAINT'
_computing_molecular_graphics 'Bruker SHELXTL'
_computing_publication_material 'Bruker SHELXTL'
_computing_structure_refinement 'SHELXL-97 (Sheldrick, 1997)'
_computing_structure_solution 'SHELXS-97 (Sheldrick, 1990)'
_diffrn_ambient_temperature 100(2)
_diffrn_measured_fraction_theta_full 0.954
_diffrn_measured_fraction_theta_max 0.954
_diffrn_measurement_device_type 'CCD area detector'
_diffrn_measurement_method 'phi and omega scans'
_diffrn_radiation_monochromator graphite
_diffrn_radiation_source 'fine-focus sealed tube'
_diffrn_radiation_type MoK\a
_diffrn_radiation_wavelength 0.71073
_diffrn_reflns_av_R_equivalents 0.1095
_diffrn_reflns_av_sigmaI/netI 0.1516
_diffrn_reflns_limit_h_max 12
_diffrn_reflns_limit_h_min -12
_diffrn_reflns_limit_k_max 13
_diffrn_reflns_limit_k_min -13
_diffrn_reflns_limit_l_max 16
_diffrn_reflns_limit_l_min -16
_diffrn_reflns_number 12394
_diffrn_reflns_theta_full 26.07
_diffrn_reflns_theta_max 26.07
_diffrn_reflns_theta_min 2.17
_exptl_absorpt_coefficient_mu 0.084
_exptl_absorpt_correction_T_max 0.9975
_exptl_absorpt_correction_T_min 0.9769
_exptl_absorpt_correction_type multi-scan
_exptl_absorpt_process_details 'Bruker AXS SADABS program'
_exptl_crystal_colour orange
_exptl_crystal_density_diffrn 1.287
_exptl_crystal_density_method 'not measured'
_exptl_crystal_description plate
_exptl_crystal_F_000 500
_exptl_crystal_size_max 0.28
_exptl_crystal_size_mid 0.07
_exptl_crystal_size_min 0.03
_refine_diff_density_max 0.253
_refine_diff_density_min -0.285
_refine_diff_density_rms 0.057
_refine_ls_extinction_method none
_refine_ls_goodness_of_fit_ref 0.991
_refine_ls_hydrogen_treatment mixed
_refine_ls_matrix_type full
_refine_ls_number_parameters 341
_refine_ls_number_reflns 4633
_refine_ls_number_restraints 0
_refine_ls_restrained_S_all 0.991
_refine_ls_R_factor_all 0.1563
_refine_ls_R_factor_gt 0.0786
_refine_ls_shift/su_max 0.000
_refine_ls_shift/su_mean 0.000
_refine_ls_structure_factor_coef Fsqd
_refine_ls_weighting_details 'calc w=1/[\s^2^(Fo^2^)+(0.0286P)^2^+0.0000P] where P=(Fo^2^+2Fc^2^)/3'
_refine_ls_weighting_scheme calc
_refine_ls_wR_factor_gt 0.1032
_refine_ls_wR_factor_ref 0.1248
_reflns_number_gt 2595
_reflns_number_total 4633
_reflns_threshold_expression >2sigma(I)
_cod_data_source_file b9nj00234k.txt
_cod_data_source_block an479_1_pure
_cod_depositor_comments
;
The following automatic conversions were performed:

'_symmetry_cell_setting' value 'Triclinic' changed to 'triclinic'
according to /home/saulius/struct/CIF-dictionaries/cif_core.dic
dictionary named 'cif_core.dic' version 2.4.2 from 2011-04-26.

Automatic conversion script
Id: cif_fix_values 1891 2012-01-12 08:04:46Z andrius 
;
_cod_original_sg_symbol_H-M 'P-1 '
_cod_database_code 7053253

loop_
_symmetry_equiv_pos_as_xyz
'x, y, z'
'-x, -y, -z'

loop_
_atom_site_label
_atom_site_type_symbol
_atom_site_fract_x
_atom_site_fract_y
_atom_site_fract_z
_atom_site_U_iso_or_equiv
_atom_site_adp_type
_atom_site_occupancy
_atom_site_symmetry_multiplicity
_atom_site_calc_flag
_atom_site_refinement_flags
C1 C 0.4907(4) 1.1255(3) 0.2728(3) 0.0174(8) Uani 1 1 d .
C2 C 0.5145(4) 1.0321(4) 0.3191(3) 0.0221(9) Uani 1 1 d .
H2 H 0.5657 1.0614 0.3965 0.027 Uiso 1 1 calc R
C3 C 0.4624(4) 0.8943(3) 0.2509(3) 0.0184(8) Uani 1 1 d .
H3 H 0.4790 0.8301 0.2828 0.022 Uiso 1 1 calc R
C4 C 0.3879(4) 0.8488(3) 0.1389(3) 0.0141(8) Uani 1 1 d .
C5 C 0.3641(4) 0.9445(3) 0.0944(3) 0.0230(9) Uani 1 1 d .
H5 H 0.3117 0.9147 0.0172 0.028 Uiso 1 1 calc R
C6 C 0.4149(4) 1.0821(4) 0.1601(3) 0.0228(9) Uani 1 1 d .
H6 H 0.3979 1.1461 0.1282 0.027 Uiso 1 1 calc R
C7 C 0.3315(4) 0.6978(3) 0.0620(3) 0.0185(8) Uani 1 1 d .
H7 H 0.3521 0.7077 -0.0081 0.022 Uiso 1 1 calc R
C8 C 0.4217(4) 0.6296(3) 0.1097(3) 0.0152(8) Uani 1 1 d .
C9 C 0.3675(4) 0.5340(3) 0.1641(3) 0.0213(9) Uani 1 1 d .
H9 H 0.2687 0.5062 0.1714 0.026 Uiso 1 1 calc R
C10 C 0.4549(4) 0.4773(4) 0.2086(3) 0.0225(9) Uani 1 1 d .
H10 H 0.4161 0.4119 0.2463 0.027 Uiso 1 1 calc R
C11 C 0.5972(4) 0.5162(3) 0.1978(3) 0.0179(8) Uani 1 1 d .
C12 C 0.6543(4) 0.6113(3) 0.1421(3) 0.0188(8) Uani 1 1 d .
H12 H 0.7525 0.6378 0.1340 0.023 Uiso 1 1 calc R
C13 C 0.5654(4) 0.6668(3) 0.0987(3) 0.0172(8) Uani 1 1 d .
H13 H 0.6039 0.7318 0.0606 0.021 Uiso 1 1 calc R
C14 C 0.1585(4) 0.5998(3) 0.0300(3) 0.0148(8) Uani 1 1 d .
C15 C 0.0809(4) 0.5984(3) 0.1051(3) 0.0177(8) Uani 1 1 d .
H15 H 0.1349 0.6666 0.1777 0.021 Uiso 1 1 calc R
C16 C 0.0745(4) 0.5007(3) -0.0763(3) 0.0171(8) Uani 1 1 d .
H16 H 0.1243 0.5007 -0.1301 0.021 Uiso 1 1 calc R
C17 C 0.1563(4) 0.5015(3) 0.4019(3) 0.0180(8) Uani 1 1 d .
C18 C 0.2393(4) 0.4298(3) 0.4045(3) 0.0197(8) Uani 1 1 d .
H18 H 0.3456 0.4787 0.4488 0.024 Uiso 1 1 calc R
C19 C 0.1665(4) 0.2865(3) 0.3421(3) 0.0185(8) Uani 1 1 d .
H19 H 0.2236 0.2377 0.3447 0.022 Uiso 1 1 calc R
C20 C 0.0109(4) 0.2124(3) 0.2757(3) 0.0120(8) Uani 1 1 d .
C21 C -0.0691(4) 0.2872(3) 0.2746(3) 0.0180(8) Uani 1 1 d .
H21 H -0.1753 0.2390 0.2303 0.022 Uiso 1 1 calc R
C22 C 0.0026(4) 0.4307(3) 0.3370(3) 0.0198(9) Uani 1 1 d .
H22 H -0.0542 0.4798 0.3349 0.024 Uiso 1 1 calc R
C23 C -0.0688(4) 0.0550(3) 0.2066(3) 0.0158(8) Uani 1 1 d .
H23 H -0.1824 0.0201 0.1829 0.019 Uiso 1 1 calc R
C24 C -0.0402(4) -0.0304(3) 0.2781(3) 0.0144(8) Uani 1 1 d .
C25 C -0.1369(4) -0.0814(3) 0.3367(3) 0.0171(8) Uani 1 1 d .
H25 H -0.2216 -0.0645 0.3308 0.021 Uiso 1 1 calc R
C26 C -0.1131(4) -0.1578(3) 0.4051(3) 0.0195(8) Uani 1 1 d .
H26 H -0.1826 -0.1954 0.4433 0.023 Uiso 1 1 calc R
C27 C 0.0128(4) -0.1773(3) 0.4157(3) 0.0192(8) Uani 1 1 d .
C28 C 0.1120(4) -0.1274(3) 0.3592(3) 0.0202(9) Uani 1 1 d .
H27 H 0.1981 -0.1424 0.3672 0.024 Uiso 1 1 calc R
C29 C 0.0851(4) -0.0542(3) 0.2896(3) 0.0190(8) Uani 1 1 d .
H29 H 0.1529 -0.0202 0.2495 0.023 Uiso 1 1 calc R
C30 C -0.0310(4) 0.0278(3) 0.1006(3) 0.0143(8) Uani 1 1 d .
C31 C 0.0430(4) 0.1370(3) 0.0597(3) 0.0175(8) Uani 1 1 d .
H31 H 0.0732 0.2322 0.0998 0.021 Uiso 1 1 calc R
C32 C -0.0726(4) -0.1087(3) 0.0375(3) 0.0187(8) Uani 1 1 d .
H32 H -0.1237 -0.1856 0.0625 0.022 Uiso 1 1 calc R
H1A H 0.609(5) 1.289(4) 0.410(3) 0.064(15) Uiso 1 1 d .
H2A H 0.644(5) 0.390(5) 0.266(4) 0.076(17) Uiso 1 1 d .
H3A H 0.171(4) 0.673(4) 0.480(3) 0.044(14) Uiso 1 1 d .
H4B H -0.014(5) -0.267(4) 0.516(3) 0.042(14) Uiso 1 1 d .
O1 O 0.5400(3) 1.2639(2) 0.3366(2) 0.0247(6) Uani 1 1 d .
O2 O 0.6886(3) 0.4639(3) 0.2409(2) 0.0271(7) Uani 1 1 d .
O3 O 0.2338(3) 0.6438(3) 0.4655(2) 0.0264(7) Uani 1 1 d .
O4 O 0.0452(3) -0.2490(3) 0.4833(2) 0.0279(7) Uani 1 1 d .

loop_
_atom_site_aniso_label
_atom_site_aniso_U_11
_atom_site_aniso_U_22
_atom_site_aniso_U_33
_atom_site_aniso_U_23
_atom_site_aniso_U_13
_atom_site_aniso_U_12
C1 0.0102(19) 0.0122(18) 0.021(2) 0.0031(16) 0.0026(16) 0.0008(15)
C2 0.022(2) 0.025(2) 0.021(2) 0.0067(18) 0.0077(17) 0.0128(18)
C3 0.021(2) 0.0134(19) 0.019(2) 0.0079(16) 0.0044(17) 0.0078(17)
C4 0.0085(18) 0.0098(17) 0.014(2) -0.0008(15) 0.0012(15) -0.0003(15)
C5 0.022(2) 0.019(2) 0.021(2) 0.0061(17) -0.0001(17) 0.0079(17)
C6 0.023(2) 0.019(2) 0.023(2) 0.0068(17) 0.0017(18) 0.0098(17)
C7 0.018(2) 0.023(2) 0.014(2) 0.0065(16) 0.0073(16) 0.0097(17)
C8 0.0082(19) 0.0137(18) 0.013(2) -0.0024(15) 0.0013(15) 0.0011(15)
C9 0.015(2) 0.019(2) 0.029(2) 0.0063(17) 0.0090(18) 0.0075(17)
C10 0.024(2) 0.023(2) 0.028(2) 0.0125(18) 0.0145(18) 0.0148(18)
C11 0.024(2) 0.0144(18) 0.019(2) 0.0051(16) 0.0082(17) 0.0119(17)
C12 0.016(2) 0.0135(18) 0.028(2) 0.0063(17) 0.0133(18) 0.0062(16)
C13 0.021(2) 0.0164(19) 0.0131(19) 0.0034(15) 0.0050(16) 0.0094(17)
C14 0.0133(19) 0.0172(19) 0.017(2) 0.0080(16) 0.0042(16) 0.0101(16)
C15 0.018(2) 0.0176(19) 0.015(2) 0.0001(15) 0.0025(16) 0.0108(17)
C16 0.018(2) 0.021(2) 0.018(2) 0.0093(16) 0.0102(17) 0.0119(17)
C17 0.026(2) 0.0146(19) 0.013(2) 0.0045(16) 0.0101(17) 0.0082(17)
C18 0.020(2) 0.020(2) 0.020(2) 0.0076(17) 0.0103(17) 0.0095(17)
C19 0.024(2) 0.0169(19) 0.018(2) 0.0060(16) 0.0101(17) 0.0125(17)
C20 0.0124(19) 0.0170(18) 0.0114(19) 0.0080(15) 0.0076(15) 0.0082(16)
C21 0.020(2) 0.022(2) 0.014(2) 0.0071(16) 0.0043(16) 0.0112(17)
C22 0.030(2) 0.023(2) 0.013(2) 0.0054(16) 0.0056(17) 0.0195(19)
C23 0.0086(19) 0.0177(19) 0.020(2) 0.0049(16) 0.0053(16) 0.0059(16)
C24 0.019(2) 0.0080(17) 0.0083(18) -0.0035(14) 0.0027(16) 0.0041(16)
C25 0.023(2) 0.0092(18) 0.024(2) 0.0080(16) 0.0120(17) 0.0090(16)
C26 0.026(2) 0.0145(19) 0.013(2) 0.0003(15) 0.0078(17) 0.0074(17)
C27 0.033(2) 0.0117(18) 0.012(2) 0.0044(15) 0.0082(18) 0.0099(18)
C28 0.026(2) 0.021(2) 0.018(2) 0.0052(17) 0.0087(18) 0.0157(18)
C29 0.022(2) 0.0191(19) 0.020(2) 0.0080(17) 0.0125(17) 0.0109(17)
C30 0.0068(18) 0.0151(18) 0.016(2) 0.0041(15) 0.0023(15) 0.0023(15)
C31 0.029(2) 0.0089(17) 0.013(2) 0.0030(15) 0.0054(17) 0.0092(17)
C32 0.019(2) 0.0113(18) 0.024(2) 0.0076(16) 0.0108(17) 0.0031(16)
O1 0.0343(17) 0.0133(14) 0.0196(16) 0.0016(12) 0.0028(13) 0.0107(13)
O2 0.0227(16) 0.0277(15) 0.0406(18) 0.0183(14) 0.0116(13) 0.0173(13)
O3 0.0281(17) 0.0153(14) 0.0320(17) 0.0035(12) 0.0071(14) 0.0110(13)
O4 0.050(2) 0.0320(16) 0.0277(17) 0.0224(14) 0.0266(15) 0.0307(15)

loop_
_atom_type_symbol
_atom_type_description
_atom_type_scat_dispersion_real
_atom_type_scat_dispersion_imag
_atom_type_scat_source
C C 0.0033 0.0016 'International Tables Vol C Tables 4.2.6.8 and 6.1.1.4'
H H 0.0000 0.0000 'International Tables Vol C Tables 4.2.6.8 and 6.1.1.4'
O O 0.0106 0.0060 'International Tables Vol C Tables 4.2.6.8 and 6.1.1.4'

loop_
_geom_angle_atom_site_label_1
_geom_angle_atom_site_label_2
_geom_angle_atom_site_label_3
_geom_angle
_geom_angle_site_symmetry_1
_geom_angle_site_symmetry_3
C2 C1 C6 120.3(3) . .
C2 C1 O1 121.7(3) . .
C6 C1 O1 118.0(3) . .
C1 C2 C3 119.1(3) . .
C4 C3 C2 121.8(3) . .
C3 C4 C5 117.9(3) . .
C3 C4 C7 122.6(3) . .
C5 C4 C7 119.4(3) . .
C6 C5 C4 121.5(3) . .
C5 C6 C1 119.3(3) . .
C14 C7 C8 110.8(3) . .
C14 C7 C4 112.9(3) . .
C8 C7 C4 112.5(3) . .
C9 C8 C13 118.2(3) . .
C9 C8 C7 123.1(3) . .
C13 C8 C7 118.7(3) . .
C8 C9 C10 121.2(3) . .
C11 C10 C9 119.8(3) . .
C10 C11 O2 122.0(3) . .
C10 C11 C12 120.4(3) . .
O2 C11 C12 117.7(3) . .
C13 C12 C11 118.9(3) . .
C8 C13 C12 121.5(3) . .
C15 C14 C16 117.7(3) . .
C15 C14 C7 122.5(3) . .
C16 C14 C7 119.7(3) . .
C14 C15 C16 121.3(3) . 2_565
C15 C16 C14 121.0(3) 2_565 .
C22 C17 O3 122.4(3) . .
C22 C17 C18 120.1(3) . .
O3 C17 C18 117.5(3) . .
C19 C18 C17 119.7(3) . .
C18 C19 C20 121.3(3) . .
C21 C20 C19 117.7(3) . .
C21 C20 C23 121.1(3) . .
C19 C20 C23 121.3(3) . .
C22 C21 C20 121.5(3) . .
C17 C22 C21 119.8(3) . .
C30 C23 C20 113.8(3) . .
C30 C23 C24 113.1(3) . .
C20 C23 C24 110.5(3) . .
C25 C24 C29 118.4(3) . .
C25 C24 C23 119.5(3) . .
C29 C24 C23 122.1(3) . .
C24 C25 C26 121.3(3) . .
C27 C26 C25 118.6(3) . .
C28 C27 C26 121.6(3) . .
C28 C27 O4 116.6(3) . .
C26 C27 O4 121.8(3) . .
C27 C28 C29 119.1(3) . .
C24 C29 C28 120.9(3) . .
C32 C30 C31 116.4(3) . .
C32 C30 C23 121.2(3) . .
C31 C30 C23 122.4(3) . .
C32 C31 C30 121.1(3) 2 .
C31 C32 C30 122.6(3) 2 .

loop_
_geom_bond_atom_site_label_1
_geom_bond_atom_site_label_2
_geom_bond_distance
_geom_bond_site_symmetry_2
C1 C2 1.380(4) .
C1 C6 1.384(4) .
C1 O1 1.387(4) .
C2 C3 1.393(4) .
C3 C4 1.371(4) .
C4 C5 1.390(4) .
C4 C7 1.538(4) .
C5 C6 1.383(4) .
C7 C14 1.519(4) .
C7 C8 1.535(4) .
C8 C9 1.378(4) .
C8 C13 1.388(4) .
C9 C10 1.394(4) .
C10 C11 1.371(4) .
C11 O2 1.378(4) .
C11 C12 1.391(4) .
C12 C13 1.390(4) .
C14 C15 1.384(4) .
C14 C16 1.390(4) .
C15 C16 1.388(4) 2_565
C16 C15 1.388(4) 2_565
C17 C22 1.378(4) .
C17 O3 1.378(4) .
C17 C18 1.387(4) .
C18 C19 1.387(4) .
C19 C20 1.395(4) .
C20 C21 1.390(4) .
C20 C23 1.525(4) .
C21 C22 1.389(4) .
C23 C30 1.523(4) .
C23 C24 1.530(4) .
C24 C25 1.374(4) .
C24 C29 1.396(4) .
C25 C26 1.405(4) .
C26 C27 1.374(4) .
C27 C28 1.367(4) .
C27 O4 1.384(4) .
C28 C29 1.396(4) .
C30 C32 1.386(4) .
C30 C31 1.398(4) .
C31 C32 1.374(4) 2
C32 C31 1.374(4) 2
